data_4340734
loop_
_publ_author_name
'Bosch, Simone'
'Comba, Peter'
'Gahan, Lawrence R.'
'Schenk, Gerhard'

_publ_section_title
;
 Dinuclear Zinc(II) Complexes with Hydrogen Bond Donors as Structural and
 Functional Phosphatase Models.
;
_journal_issue 17
_journal_name_full 'Inorganic chemistry'
_journal_page_first 9036
_journal_page_last 9051
_journal_paper_doi 10.1021/ic5009945
_journal_volume 53
_journal_year 2014
_chemical_compound_source 'synthesis as described'
_chemical_formula_moiety 'C45 H55 N8 O6 Zn2, P F6'
_chemical_formula_sum 'C45 H55 F6 N8 O6 P Zn2'
_chemical_formula_weight 1079.68
_chemical_name_systematic
;
 ?
;
_space_group_IT_number 14
_symmetry_cell_setting monoclinic
_symmetry_Int_Tables_number 14
_symmetry_space_group_name_Hall '-P 2yn'
_symmetry_space_group_name_H-M 'P 1 21/n 1'
_atom_sites_solution_hydrogens geom
_atom_sites_solution_primary direct
_atom_sites_solution_secondary difmap
_audit_conform_dict_location ftp://ftp.iucr.org/pub/cif_core.dic
_audit_conform_dict_name cif_core.dic
_audit_conform_dict_version 2.4
_audit_creation_date 2014-04-22T11:43:05-00:00
_audit_creation_method 'WinGX routine CIF_UPDATE'
_cell_angle_alpha 90
_cell_angle_beta 105.077(4)
_cell_angle_gamma 90
_cell_formula_units_Z 4
_cell_length_a 16.8815(6)
_cell_length_b 13.5366(5)
_cell_length_c 21.8837(9)
_cell_measurement_reflns_used 9096
_cell_measurement_temperature 293(2)
_cell_measurement_theta_max 62.6873
_cell_measurement_theta_min 2.9596
_cell_measurement_wavelength 1.5418
_cell_volume 4828.7(3)
_computing_cell_refinement
;
        CrysAlisPro, Agilent Technologies,
        Version 1.171.36.20 (release 27-06-2012 CrysAlis171 .NET)
        (compiled Jul 11 2012,15:38:31)
;
_computing_data_collection
;
        CrysAlisPro, Agilent Technologies,
        Version 1.171.36.20 (release 27-06-2012 CrysAlis171 .NET)
        (compiled Jul 11 2012,15:38:31)
;
_computing_data_reduction
;
        CrysAlisPro, Agilent Technologies,
        Version 1.171.36.20 (release 27-06-2012 CrysAlis171 .NET)
        (compiled Jul 11 2012,15:38:31)
;
_computing_molecular_graphics 'Ortep-3 for Windows (Farrugia, 1997)'
_computing_publication_material 'WinGX publication routines (Farrugia, 1999)'
_computing_structure_refinement 'SHELXL-97 (Sheldrick, 2008)'
_computing_structure_solution 'SIR92 (Giacovazzo et al, 1993)'
_diffrn_ambient_temperature 293(2)
_diffrn_detector_area_resol_mean 16.0696
_diffrn_measured_fraction_theta_full 0.993
_diffrn_measured_fraction_theta_max 0.993
_diffrn_measurement_device_type 'Xcalibur, Sapphire3, Gemini ultra'
_diffrn_measurement_method '\w scans'
_diffrn_orient_matrix_UB_11 0.0436694
_diffrn_orient_matrix_UB_12 0.0043411
_diffrn_orient_matrix_UB_13 0.0711531
_diffrn_orient_matrix_UB_21 0.0085655
_diffrn_orient_matrix_UB_22 -0.1132758
_diffrn_orient_matrix_UB_23 0.0013549
_diffrn_orient_matrix_UB_31 0.0833843
_diffrn_orient_matrix_UB_32 0.0094303
_diffrn_orient_matrix_UB_33 -0.015941
_diffrn_radiation_monochromator graphite
_diffrn_radiation_probe x-ray
_diffrn_radiation_type CuK\a
_diffrn_radiation_wavelength 1.5418
_diffrn_reflns_av_R_equivalents 0.0738
_diffrn_reflns_av_unetI/netI 0.0445
_diffrn_reflns_limit_h_max 19
_diffrn_reflns_limit_h_min -15
_diffrn_reflns_limit_k_max 15
_diffrn_reflns_limit_k_min -15
_diffrn_reflns_limit_l_max 24
_diffrn_reflns_limit_l_min -25
_diffrn_reflns_number 53093
_diffrn_reflns_theta_full 62.39
_diffrn_reflns_theta_max 62.39
_diffrn_reflns_theta_min 2.96
_exptl_absorpt_coefficient_mu 2.215
_exptl_absorpt_correction_T_max 1
_exptl_absorpt_correction_T_min 0.92816
_exptl_absorpt_correction_type multi-scan
_exptl_absorpt_process_details
;
        CrysAlisPro, Agilent Technologies,
        Version 1.171.36.20 (release 27-06-2012 CrysAlis171 .NET)
        (compiled Jul 11 2012,15:38:31)
        Empirical absorption correction using spherical harmonics,
 implemented in SCALE3 ABSPACK scaling algorithm.
;
_exptl_crystal_colour colourless
_exptl_crystal_density_diffrn 1.485
_exptl_crystal_density_method 'not measured'
_exptl_crystal_description prism
_exptl_crystal_F_000 2232
_exptl_crystal_size_max 0.2
_exptl_crystal_size_mid 0.1
_exptl_crystal_size_min 0.1
_refine_diff_density_max 0.513
_refine_diff_density_min -0.386
_refine_diff_density_rms 0.063
_refine_ls_extinction_method none
_refine_ls_goodness_of_fit_ref 1.018
_refine_ls_hydrogen_treatment constr
_refine_ls_matrix_type full
_refine_ls_number_parameters 668
_refine_ls_number_reflns 7633
_refine_ls_number_restraints 15
_refine_ls_restrained_S_all 1.02
_refine_ls_R_factor_all 0.0669
_refine_ls_R_factor_gt 0.0485
_refine_ls_shift/su_max 0.009
_refine_ls_shift/su_mean 0
_refine_ls_structure_factor_coef Fsqd
_refine_ls_weighting_details 'calc w=1/[\s^2^(Fo^2^)+(0.0658P)^2^+3.4436P] where P=(Fo^2^+2Fc^2^)/3'
_refine_ls_weighting_scheme calc
_refine_ls_wR_factor_gt 0.1198
_refine_ls_wR_factor_ref 0.1324
_reflns_number_gt 5846
_reflns_number_total 7633
_reflns_threshold_expression >2\s(I)
_cod_data_source_file ic5009945_si_003.cif
_cod_data_source_block 839sb1
_cod_depositor_comments 'Adding full bibliography for 4340733--4340738.cif.'
_cod_database_code 4340734

loop_
_symmetry_equiv_pos_as_xyz
'x, y, z'
'-x+1/2, y+1/2, -z+1/2'
'-x, -y, -z'
'x-1/2, -y-1/2, z-1/2'

loop_
_atom_site_label
_atom_site_type_symbol
_atom_site_fract_x
_atom_site_fract_y
_atom_site_fract_z
_atom_site_U_iso_or_equiv
_atom_site_adp_type
_atom_site_occupancy
_atom_site_symmetry_multiplicity
_atom_site_calc_flag
_atom_site_refinement_flags
_atom_site_disorder_assembly
_atom_site_disorder_group
C1 C 0.4277(3) -0.1237(4) 0.4771(2) 0.0669(12) Uani 1 1 d . . .
H1 H 0.4403 -0.0625 0.4965 0.08 Uiso 1 1 calc R . .
C1A C 0.3338(2) 0.0776(3) 0.58313(19) 0.0528(10) Uani 1 1 d . . .
C2 C 0.4879(3) -0.1753(5) 0.4588(2) 0.0839(17) Uani 1 1 d . . .
H2 H 0.5408 -0.1499 0.4664 0.101 Uiso 1 1 calc R . .
C2A C 0.3700(3) 0.1094(4) 0.6512(2) 0.0816(14) Uani 1 1 d . . .
H2A H 0.3899 0.0525 0.6767 0.122 Uiso 1 1 calc R . .
H2B H 0.3284 0.1415 0.6668 0.122 Uiso 1 1 calc R . .
H2C H 0.4144 0.1545 0.6531 0.122 Uiso 1 1 calc R . .
C3 C 0.4690(3) -0.2643(5) 0.4293(3) 0.0869(17) Uani 1 1 d . . .
H3 H 0.5091 -0.3001 0.4168 0.104 Uiso 1 1 calc R . .
C4 C 0.3906(3) -0.3008(4) 0.4181(2) 0.0781(14) Uani 1 1 d . . .
H4 H 0.3765 -0.3609 0.3974 0.094 Uiso 1 1 calc R . .
C5 C 0.3329(2) -0.2455(3) 0.43850(19) 0.0556(10) Uani 1 1 d . . .
C6 C 0.2483(3) -0.2871(3) 0.4325(2) 0.0647(11) Uani 1 1 d . . .
H6A H 0.2279 -0.3154 0.3906 0.078 Uiso 1 1 calc R . .
H6B H 0.252 -0.3399 0.4631 0.078 Uiso 1 1 calc R . .
C7 C 0.2621(3) -0.1824(3) 0.6327(2) 0.0602(10) Uani 1 1 d . . .
H7 H 0.3001 -0.1329 0.6484 0.072 Uiso 1 1 calc R . .
C8 C 0.2434(3) -0.2483(4) 0.6748(2) 0.0738(13) Uani 1 1 d . . .
H8 H 0.268 -0.2436 0.718 0.089 Uiso 1 1 calc R . .
C9 C 0.1868(3) -0.3216(4) 0.6509(3) 0.0797(14) Uani 1 1 d . . .
H9 H 0.1724 -0.3668 0.6781 0.096 Uiso 1 1 calc R . .
C10 C 0.1521(3) -0.3275(3) 0.5869(2) 0.0656(11) Uani 1 1 d . . .
H10 H 0.1148 -0.3773 0.5703 0.079 Uiso 1 1 calc R . .
C11 C 0.1734(2) -0.2585(3) 0.5472(2) 0.0546(10) Uani 1 1 d . . .
C12 C 0.1339(2) -0.2562(3) 0.4775(2) 0.0567(10) Uani 1 1 d . . .
H12A H 0.1198 -0.3229 0.4624 0.068 Uiso 1 1 calc R . .
H12B H 0.0836 -0.218 0.4695 0.068 Uiso 1 1 calc R . .
C13 C 0.1441(2) -0.1656(3) 0.38215(18) 0.0522(9) Uani 1 1 d . . .
H31A H 0.1141 -0.2161 0.354 0.063 Uiso 1 1 calc R . .
H31B H 0.1833 -0.1362 0.3621 0.063 Uiso 1 1 calc R . .
C14 C 0.0851(2) -0.0876(3) 0.39149(17) 0.0469(8) Uani 1 1 d . . .
C15 C 0.0012(2) -0.0976(3) 0.36341(18) 0.0532(9) Uani 1 1 d . . .
H15 H -0.0173 -0.1524 0.3381 0.064 Uiso 1 1 calc R . .
C16 C -0.0553(2) -0.0279(3) 0.3722(2) 0.0582(10) Uani 1 1 d . . .
C17 C -0.1456(3) -0.0389(5) 0.3393(3) 0.0856(15) Uani 1 1 d . . .
H17A H -0.1538 -0.0975 0.3137 0.128 Uiso 1 1 calc R . .
H17B H -0.1639 0.0177 0.313 0.128 Uiso 1 1 calc R . .
H17C H -0.1763 -0.044 0.3705 0.128 Uiso 1 1 calc R . .
C18 C -0.0261(2) 0.0501(3) 0.4122(2) 0.0564(10) Uani 1 1 d . . .
H18 H -0.0635 0.0958 0.4199 0.068 Uiso 1 1 calc R . .
C19 C 0.0567(2) 0.0637(3) 0.44156(18) 0.0493(9) Uani 1 1 d . . .
C20 C 0.1131(2) -0.0053(3) 0.42964(17) 0.0449(8) Uani 1 1 d . . .
C21 C 0.0872(3) 0.1457(3) 0.4874(2) 0.0555(10) Uani 1 1 d . . .
H21A H 0.119 0.1176 0.5269 0.067 Uiso 1 1 calc R . .
H21B H 0.0405 0.1794 0.4958 0.067 Uiso 1 1 calc R . .
C22 C 0.1556(2) 0.1115(3) 0.29262(18) 0.0497(9) Uani 1 1 d . . .
C23 C 0.0873(3) 0.1071(3) 0.2417(2) 0.0619(11) Uani 1 1 d . . .
H23 H 0.0885 0.0712 0.2057 0.074 Uiso 1 1 calc R . .
C24 C 0.0179(3) 0.1562(4) 0.2450(2) 0.0700(12) Uani 1 1 d . . .
H24 H -0.029 0.1528 0.2115 0.084 Uiso 1 1 calc R . .
C25 C 0.0171(3) 0.2112(4) 0.2983(2) 0.0635(11) Uani 1 1 d . . .
H25 H -0.0289 0.2474 0.3006 0.076 Uiso 1 1 calc R . .
C26 C 0.0870(2) 0.2106(3) 0.34791(19) 0.0497(9) Uani 1 1 d . . .
C27 C 0.0919(2) 0.2700(3) 0.4067(2) 0.0533(9) Uani 1 1 d . . .
H27A H 0.1174 0.3331 0.4029 0.064 Uiso 1 1 calc R . .
H27B H 0.0367 0.2828 0.4103 0.064 Uiso 1 1 calc R . .
C28 C 0.3469(2) 0.3662(3) 0.45670(18) 0.0502(9) Uani 1 1 d . . .
C29 C 0.3732(3) 0.4533(3) 0.4891(2) 0.0647(11) Uani 1 1 d . . .
H29 H 0.4189 0.4866 0.4833 0.078 Uiso 1 1 calc R . .
C30 C 0.3312(3) 0.4891(4) 0.5293(3) 0.0744(13) Uani 1 1 d . . .
H30 H 0.3486 0.5467 0.5519 0.089 Uiso 1 1 calc R . .
C31 C 0.2626(3) 0.4400(3) 0.5368(2) 0.0691(12) Uani 1 1 d . . .
H31 H 0.2323 0.465 0.5633 0.083 Uiso 1 1 calc R . .
C32 C 0.2403(2) 0.3533(3) 0.50425(19) 0.0539(9) Uani 1 1 d . . .
C33 C 0.1696(3) 0.2936(3) 0.5149(2) 0.0576(10) Uani 1 1 d . . .
H33A H 0.187 0.2602 0.5554 0.069 Uiso 1 1 calc R . .
H33B H 0.1251 0.338 0.5167 0.069 Uiso 1 1 calc R . .
C34 C 0.2510(3) 0.0235(4) 0.2432(2) 0.0749(13) Uani 1 1 d . . .
C35 C 0.3284(3) -0.0375(3) 0.2547(2) 0.0604(10) Uani 1 1 d . . .
C36A C 0.3641(6) -0.0284(9) 0.2000(4) 0.189(5) Uani 1 1 d . . .
H36A H 0.3224 -0.0405 0.1616 0.283 Uiso 1 1 calc R . .
H36B H 0.4075 -0.0758 0.2039 0.283 Uiso 1 1 calc R . .
H36C H 0.3857 0.037 0.1989 0.283 Uiso 1 1 calc R . .
C36B C 0.3063(5) -0.1413(6) 0.2596(7) 0.206(7) Uani 1 1 d . . .
H36D H 0.2658 -0.1603 0.2218 0.31 Uiso 1 1 calc R . .
H36E H 0.2844 -0.1497 0.2955 0.31 Uiso 1 1 calc R . .
H36F H 0.3542 -0.1818 0.2645 0.31 Uiso 1 1 calc R . .
C36C C 0.3908(5) -0.0181(8) 0.3140(5) 0.198(6) Uani 1 1 d . . .
H36G H 0.4088 0.0493 0.3146 0.296 Uiso 1 1 calc R . .
H36H H 0.4367 -0.0615 0.3171 0.296 Uiso 1 1 calc R . .
H36I H 0.3678 -0.0293 0.3492 0.296 Uiso 1 1 calc R . .
C37 C 0.4434(3) 0.3670(4) 0.3888(2) 0.0595(10) Uani 1 1 d . . .
C38 C 0.4752(3) 0.3033(4) 0.3421(2) 0.0624(11) Uani 1 1 d . . .
C39A C 0.5347(4) 0.3645(5) 0.3155(3) 0.0957(18) Uani 1 1 d . . .
H39G H 0.5068 0.4214 0.294 0.144 Uiso 1 1 calc R . .
H39H H 0.5549 0.3251 0.2863 0.144 Uiso 1 1 calc R . .
H39I H 0.5799 0.3854 0.3495 0.144 Uiso 1 1 calc R . .
C39B C 0.4042(3) 0.2693(5) 0.2881(2) 0.0883(17) Uani 1 1 d . . .
H39A H 0.3759 0.3258 0.2665 0.132 Uiso 1 1 calc R . .
H39B H 0.367 0.2303 0.3046 0.132 Uiso 1 1 calc R . .
H39C H 0.4249 0.2302 0.259 0.132 Uiso 1 1 calc R . .
C39C C 0.5196(3) 0.2141(4) 0.3761(2) 0.0805(14) Uani 1 1 d . . .
H39D H 0.4824 0.1755 0.3929 0.121 Uiso 1 1 calc R . .
H39E H 0.5647 0.2354 0.4101 0.121 Uiso 1 1 calc R . .
H39F H 0.5399 0.1747 0.347 0.121 Uiso 1 1 calc R . .
N1 N 0.35119(19) -0.1595(3) 0.46788(15) 0.0550(8) Uani 1 1 d . . .
N2 N 0.18901(18) -0.2121(2) 0.44271(15) 0.0484(7) Uani 1 1 d . . .
N3 N 0.22837(19) -0.1864(2) 0.57063(15) 0.0505(7) Uani 1 1 d . . .
N4 N 0.15564(18) 0.1616(2) 0.34565(14) 0.0441(7) Uani 1 1 d . . .
N5 N 0.13911(19) 0.2198(2) 0.46493(15) 0.0483(7) Uani 1 1 d . . .
N6 N 0.28191(19) 0.3159(2) 0.46465(15) 0.0487(7) Uani 1 1 d . . .
N7 N 0.2295(2) 0.0626(2) 0.29453(16) 0.0536(8) Uani 1 1 d . . .
H7A H 0.2641 0.0565 0.3309 0.064 Uiso 1 1 calc R . .
N8 N 0.38659(19) 0.3231(3) 0.41476(15) 0.0533(8) Uani 1 1 d . . .
H8A H 0.3741 0.2628 0.4041 0.064 Uiso 1 1 calc R . .
O1 O 0.19436(14) 0.00897(18) 0.45547(12) 0.0479(6) Uani 1 1 d . . .
O2 O 0.33637(18) -0.0128(2) 0.57153(15) 0.0675(8) Uani 1 1 d . . .
O3 O 0.30589(19) 0.1428(2) 0.54448(13) 0.0640(7) Uani 1 1 d . . .
O4 O 0.2089(3) 0.0358(5) 0.19017(19) 0.161(3) Uani 1 1 d . . .
O5 O 0.4682(2) 0.4503(3) 0.40216(19) 0.0932(12) Uani 1 1 d . . .
O6 O 0.33541(15) 0.12007(19) 0.41062(12) 0.0480(6) Uani 1 1 d . . .
H6C H 0.3645 0.0638 0.4321 0.058 Uiso 1 1 d R . .
F1 F 0.0591(8) 0.5136(9) 0.6842(6) 0.114(5) Uani 0.557(15) 1 d PD A 1
F2 F 0.0960(17) 0.3062(9) 0.6403(13) 0.286(14) Uani 0.557(15) 1 d PD A 1
F3 F -0.0113(7) 0.3747(8) 0.6494(6) 0.133(4) Uani 0.557(15) 1 d PD A 1
F4 F 0.0863(9) 0.3708(15) 0.7326(5) 0.190(8) Uani 0.557(15) 1 d PD A 1
F5 F 0.0671(19) 0.4383(15) 0.5969(8) 0.270(13) Uani 0.557(15) 1 d PD A 1
F6 F 0.1684(6) 0.4384(9) 0.6810(14) 0.235(11) Uani 0.557(15) 1 d PD A 1
F1' F 0.1517(18) 0.4399(14) 0.7263(7) 0.237(14) Uani 0.443(15) 1 d PD A 2
F2' F 0.0254(12) 0.370(2) 0.6106(13) 0.307(19) Uani 0.443(15) 1 d PD A 2
F3' F 0.0369(14) 0.5036(14) 0.6621(14) 0.194(12) Uani 0.443(15) 1 d PD A 2
F4' F 0.030(2) 0.3598(13) 0.7060(18) 0.29(2) Uani 0.443(15) 1 d PD A 2
F5' F 0.1275(13) 0.4508(7) 0.6212(9) 0.138(8) Uani 0.443(15) 1 d PD A 2
F6' F 0.1297(9) 0.3073(9) 0.6723(7) 0.131(6) Uani 0.443(15) 1 d PD A 2
P1 P 0.08194(12) 0.40577(11) 0.66717(8) 0.0940(5) Uani 1 1 d . . .
Zn1 Zn 0.26274(3) -0.09526(4) 0.50412(2) 0.04722(15) Uani 1 1 d . . .
Zn2 Zn 0.24403(3) 0.15036(4) 0.44630(2) 0.04644(15) Uani 1 1 d . . .

loop_
_atom_site_aniso_label
_atom_site_aniso_U_11
_atom_site_aniso_U_22
_atom_site_aniso_U_33
_atom_site_aniso_U_23
_atom_site_aniso_U_13
_atom_site_aniso_U_12
C1 0.045(2) 0.091(3) 0.067(3) 0.007(2) 0.018(2) -0.005(2)
C1A 0.044(2) 0.063(3) 0.053(2) -0.003(2) 0.0152(17) -0.0113(18)
C2 0.043(2) 0.142(5) 0.071(3) 0.017(3) 0.023(2) 0.009(3)
C2A 0.094(4) 0.088(4) 0.056(3) -0.007(2) 0.007(2) -0.015(3)
C3 0.066(3) 0.130(5) 0.073(3) 0.011(3) 0.032(3) 0.032(3)
C4 0.076(3) 0.093(4) 0.070(3) 0.005(3) 0.028(2) 0.030(3)
C5 0.052(2) 0.061(3) 0.056(2) 0.003(2) 0.0176(18) 0.0113(19)
C6 0.057(2) 0.054(2) 0.085(3) -0.014(2) 0.022(2) 0.005(2)
C7 0.062(2) 0.059(2) 0.062(3) 0.004(2) 0.019(2) 0.003(2)
C8 0.085(3) 0.077(3) 0.062(3) 0.014(2) 0.023(2) 0.004(3)
C9 0.092(4) 0.073(3) 0.084(4) 0.021(3) 0.042(3) 0.001(3)
C10 0.067(3) 0.052(2) 0.084(3) 0.009(2) 0.031(2) -0.005(2)
C11 0.048(2) 0.048(2) 0.074(3) 0.0048(19) 0.026(2) 0.0038(18)
C12 0.047(2) 0.051(2) 0.073(3) 0.0042(19) 0.018(2) -0.0084(18)
C13 0.053(2) 0.054(2) 0.051(2) -0.0077(18) 0.0161(17) -0.0087(18)
C14 0.046(2) 0.052(2) 0.0441(19) 0.0026(16) 0.0154(16) -0.0050(17)
C15 0.049(2) 0.058(2) 0.052(2) 0.0042(18) 0.0119(17) -0.0083(19)
C16 0.041(2) 0.066(3) 0.068(3) 0.014(2) 0.0154(18) -0.0047(19)
C17 0.051(3) 0.092(4) 0.105(4) 0.007(3) 0.005(3) -0.002(3)
C18 0.045(2) 0.057(2) 0.074(3) 0.006(2) 0.028(2) -0.0010(18)
C19 0.048(2) 0.051(2) 0.056(2) 0.0039(17) 0.0264(17) -0.0053(17)
C20 0.0414(19) 0.048(2) 0.048(2) 0.0065(16) 0.0175(16) -0.0047(16)
C21 0.058(2) 0.053(2) 0.069(2) -0.0018(19) 0.039(2) -0.0038(18)
C22 0.057(2) 0.045(2) 0.051(2) 0.0059(17) 0.0225(18) 0.0008(17)
C23 0.066(3) 0.068(3) 0.054(2) -0.003(2) 0.020(2) -0.001(2)
C24 0.059(3) 0.086(3) 0.060(3) 0.001(2) 0.009(2) -0.003(2)
C25 0.051(2) 0.074(3) 0.067(3) 0.006(2) 0.019(2) 0.008(2)
C26 0.049(2) 0.047(2) 0.060(2) 0.0063(17) 0.0254(18) -0.0002(17)
C27 0.050(2) 0.045(2) 0.071(3) 0.0019(18) 0.0285(19) 0.0080(17)
C28 0.046(2) 0.052(2) 0.054(2) 0.0024(17) 0.0133(17) 0.0003(17)
C29 0.063(3) 0.055(2) 0.079(3) -0.014(2) 0.025(2) -0.013(2)
C30 0.073(3) 0.055(3) 0.099(4) -0.026(2) 0.030(3) -0.015(2)
C31 0.079(3) 0.059(3) 0.079(3) -0.025(2) 0.038(2) -0.003(2)
C32 0.058(2) 0.050(2) 0.058(2) -0.0071(18) 0.0229(19) 0.0009(18)
C33 0.063(2) 0.053(2) 0.067(2) -0.0152(19) 0.035(2) -0.0061(19)
C34 0.088(3) 0.084(3) 0.057(3) 0.000(2) 0.026(3) 0.028(3)
C35 0.062(2) 0.054(2) 0.071(3) -0.014(2) 0.028(2) 0.001(2)
C36A 0.192(9) 0.270(13) 0.147(7) 0.065(8) 0.119(7) 0.126(9)
C36B 0.112(6) 0.101(6) 0.45(2) 0.079(9) 0.147(10) 0.035(5)
C36C 0.115(6) 0.220(11) 0.214(10) -0.130(9) -0.035(6) 0.093(7)
C37 0.050(2) 0.067(3) 0.063(3) 0.000(2) 0.0189(19) -0.009(2)
C38 0.051(2) 0.085(3) 0.055(2) 0.005(2) 0.0217(19) 0.004(2)
C39A 0.094(4) 0.117(5) 0.094(4) 0.011(3) 0.055(3) -0.005(3)
C39B 0.070(3) 0.131(5) 0.060(3) -0.014(3) 0.009(2) 0.016(3)
C39C 0.062(3) 0.109(4) 0.073(3) 0.011(3) 0.021(2) 0.022(3)
N1 0.0475(18) 0.066(2) 0.0546(19) 0.0073(17) 0.0186(15) 0.0014(16)
N2 0.0430(16) 0.0426(16) 0.0616(19) -0.0036(14) 0.0171(14) -0.0002(13)
N3 0.0474(17) 0.0482(18) 0.059(2) 0.0020(15) 0.0193(15) 0.0000(14)
N4 0.0453(16) 0.0397(16) 0.0530(17) 0.0023(13) 0.0229(14) 0.0033(13)
N5 0.0516(17) 0.0441(17) 0.0573(18) -0.0045(14) 0.0288(15) -0.0034(14)
N6 0.0508(18) 0.0450(17) 0.0543(18) -0.0033(14) 0.0210(14) 0.0002(14)
N7 0.061(2) 0.0524(19) 0.0534(18) -0.0012(15) 0.0263(16) 0.0082(15)
N8 0.0509(18) 0.0549(19) 0.0576(19) -0.0045(15) 0.0202(15) -0.0030(15)
O1 0.0410(13) 0.0452(14) 0.0585(15) 0.0008(11) 0.0146(11) -0.0077(11)
O2 0.0641(18) 0.0536(18) 0.0747(19) -0.0008(14) -0.0001(14) -0.0058(14)
O3 0.0754(19) 0.0581(17) 0.0524(16) 0.0020(14) 0.0055(14) -0.0083(15)
O4 0.154(4) 0.266(7) 0.060(2) -0.009(3) 0.024(3) 0.126(5)
O5 0.096(3) 0.092(3) 0.108(3) -0.022(2) 0.057(2) -0.037(2)
O6 0.0443(13) 0.0536(15) 0.0523(14) -0.0129(11) 0.0237(11) -0.0081(11)
F1 0.110(8) 0.096(7) 0.158(8) -0.062(6) 0.075(6) -0.036(6)
F2 0.46(3) 0.100(9) 0.46(3) -0.121(13) 0.41(3) -0.123(14)
F3 0.126(7) 0.125(8) 0.152(9) -0.048(7) 0.043(7) -0.066(6)
F4 0.187(13) 0.264(19) 0.105(7) 0.057(9) 0.012(8) -0.050(12)
F5 0.44(3) 0.27(2) 0.192(15) 0.022(13) 0.24(2) -0.01(2)
F6 0.088(7) 0.133(10) 0.52(3) 0.044(17) 0.138(14) -0.008(6)
F1' 0.37(3) 0.151(13) 0.117(11) -0.067(10) -0.068(15) 0.018(18)
F2' 0.159(17) 0.46(5) 0.23(3) 0.07(3) -0.082(18) -0.16(2)
F3' 0.111(12) 0.112(14) 0.38(3) 0.053(16) 0.097(17) 0.030(10)
F4' 0.43(4) 0.132(12) 0.48(5) 0.06(2) 0.42(4) 0.03(2)
F5' 0.225(18) 0.053(5) 0.204(15) -0.006(6) 0.177(14) -0.017(7)
F6' 0.149(9) 0.065(6) 0.155(10) 0.000(6) -0.003(8) 0.034(6)
P1 0.1229(13) 0.0720(9) 0.1091(12) -0.0047(8) 0.0696(11) -0.0202(9)
Zn1 0.0430(3) 0.0444(3) 0.0560(3) 0.0017(2) 0.0160(2) -0.0026(2)
Zn2 0.0448(3) 0.0445(3) 0.0546(3) -0.0022(2) 0.0210(2) -0.0012(2)

loop_
_atom_type_symbol
_atom_type_description
_atom_type_scat_dispersion_real
_atom_type_scat_dispersion_imag
_atom_type_scat_source
C C 0.0181 0.0091 'International Tables Vol C Tables 4.2.6.8 and 6.1.1.4'
H H 0 0 'International Tables Vol C Tables 4.2.6.8 and 6.1.1.4'
N N 0.0311 0.018 'International Tables Vol C Tables 4.2.6.8 and 6.1.1.4'
O O 0.0492 0.0322 'International Tables Vol C Tables 4.2.6.8 and 6.1.1.4'
F F 0.0727 0.0534 'International Tables Vol C Tables 4.2.6.8 and 6.1.1.4'
P P 0.2955 0.4335 'International Tables Vol C Tables 4.2.6.8 and 6.1.1.4'
Zn Zn -1.5491 0.6778 'International Tables Vol C Tables 4.2.6.8 and 6.1.1.4'

loop_
_geom_angle_atom_site_label_1
_geom_angle_atom_site_label_2
_geom_angle_atom_site_label_3
_geom_angle
N1 C1 C2 121.8(5)
N1 C1 H1 119.1
C2 C1 H1 119.1
O3 C1A O2 126.1(4)
O3 C1A C2A 117.1(4)
O2 C1A C2A 116.8(4)
C3 C2 C1 119.1(5)
C3 C2 H2 120.5
C1 C2 H2 120.5
C1A C2A H2A 109.5
C1A C2A H2B 109.5
H2A C2A H2B 109.5
C1A C2A H2C 109.5
H2A C2A H2C 109.5
H2B C2A H2C 109.5
C2 C3 C4 119.9(5)
C2 C3 H3 120
C4 C3 H3 120
C3 C4 C5 118.1(5)
C3 C4 H4 121
C5 C4 H4 121
N1 C5 C4 122.3(4)
N1 C5 C6 117.7(3)
C4 C5 C6 119.8(4)
N2 C6 C5 113.1(3)
N2 C6 H6A 109
C5 C6 H6A 109
N2 C6 H6B 109
C5 C6 H6B 109
H6A C6 H6B 107.8
N3 C7 C8 123.1(4)
N3 C7 H7 118.5
C8 C7 H7 118.5
C7 C8 C9 117.8(5)
C7 C8 H8 121.1
C9 C8 H8 121.1
C10 C9 C8 119.9(4)
C10 C9 H9 120
C8 C9 H9 120
C9 C10 C11 119.2(5)
C9 C10 H10 120.4
C11 C10 H10 120.4
N3 C11 C10 121.0(4)
N3 C11 C12 116.8(3)
C10 C11 C12 122.2(4)
N2 C12 C11 111.2(3)
N2 C12 H12A 109.4
C11 C12 H12A 109.4
N2 C12 H12B 109.4
C11 C12 H12B 109.4
H12A C12 H12B 108
N2 C13 C14 112.3(3)
N2 C13 H31A 109.1
C14 C13 H31A 109.1
N2 C13 H31B 109.1
C14 C13 H31B 109.1
H31A C13 H31B 107.9
C15 C14 C20 119.1(4)
C15 C14 C13 120.3(4)
C20 C14 C13 120.6(3)
C16 C15 C14 121.8(4)
C16 C15 H15 119.1
C14 C15 H15 119.1
C18 C16 C15 117.5(4)
C18 C16 C17 121.8(4)
C15 C16 C17 120.7(4)
C16 C17 H17A 109.5
C16 C17 H17B 109.5
H17A C17 H17B 109.5
C16 C17 H17C 109.5
H17A C17 H17C 109.5
H17B C17 H17C 109.5
C16 C18 C19 123.0(4)
C16 C18 H18 118.5
C19 C18 H18 118.5
C18 C19 C20 118.3(4)
C18 C19 C21 122.5(4)
C20 C19 C21 119.1(3)
O1 C20 C14 120.7(3)
O1 C20 C19 119.3(3)
C14 C20 C19 120.0(3)
C19 C21 N5 114.0(3)
C19 C21 H21A 108.7
N5 C21 H21A 108.7
C19 C21 H21B 108.7
N5 C21 H21B 108.7
H21A C21 H21B 107.6
N4 C22 C23 122.1(4)
N4 C22 N7 114.3(3)
C23 C22 N7 123.6(4)
C24 C23 C22 119.0(4)
C24 C23 H23 120.5
C22 C23 H23 120.5
C23 C24 C25 120.1(4)
C23 C24 H24 119.9
C25 C24 H24 119.9
C26 C25 C24 117.7(4)
C26 C25 H25 121.1
C24 C25 H25 121.1
N4 C26 C25 122.8(4)
N4 C26 C27 116.0(3)
C25 C26 C27 121.1(4)
N5 C27 C26 112.9(3)
N5 C27 H27A 109
C26 C27 H27A 109
N5 C27 H27B 109
C26 C27 H27B 109
H27A C27 H27B 107.8
N6 C28 C29 122.0(4)
N6 C28 N8 114.9(3)
C29 C28 N8 123.1(4)
C30 C29 C28 118.9(4)
C30 C29 H29 120.5
C28 C29 H29 120.5
C29 C30 C31 120.1(4)
C29 C30 H30 119.9
C31 C30 H30 119.9
C32 C31 C30 118.3(4)
C32 C31 H31 120.8
C30 C31 H31 120.8
N6 C32 C31 122.4(4)
N6 C32 C33 117.7(3)
C31 C32 C33 119.9(3)
N5 C33 C32 112.7(3)
N5 C33 H33A 109.1
C32 C33 H33A 109.1
N5 C33 H33B 109.1
C32 C33 H33B 109.1
H33A C33 H33B 107.8
O4 C34 N7 121.3(4)
O4 C34 C35 120.2(4)
N7 C34 C35 118.4(4)
C36B C35 C36C 104.2(8)
C36B C35 C36A 107.7(7)
C36C C35 C36A 110.6(7)
C36B C35 C34 108.0(5)
C36C C35 C34 116.1(4)
C36A C35 C34 109.7(5)
C35 C36A H36A 109.5
C35 C36A H36B 109.5
H36A C36A H36B 109.5
C35 C36A H36C 109.5
H36A C36A H36C 109.5
H36B C36A H36C 109.5
C35 C36B H36D 109.5
C35 C36B H36E 109.5
H36D C36B H36E 109.5
C35 C36B H36F 109.5
H36D C36B H36F 109.5
H36E C36B H36F 109.5
C35 C36C H36G 109.5
C35 C36C H36H 109.5
H36G C36C H36H 109.5
C35 C36C H36I 109.5
H36G C36C H36I 109.5
H36H C36C H36I 109.5
O5 C37 N8 122.6(4)
O5 C37 C38 121.6(4)
N8 C37 C38 115.7(4)
C39C C38 C39B 109.3(5)
C39C C38 C39A 109.3(4)
C39B C38 C39A 109.4(4)
C39C C38 C37 109.6(4)
C39B C38 C37 110.3(4)
C39A C38 C37 109.0(4)
C38 C39A H39G 109.5
C38 C39A H39H 109.5
H39G C39A H39H 109.5
C38 C39A H39I 109.5
H39G C39A H39I 109.5
H39H C39A H39I 109.5
C38 C39B H39A 109.5
C38 C39B H39B 109.5
H39A C39B H39B 109.5
C38 C39B H39C 109.5
H39A C39B H39C 109.5
H39B C39B H39C 109.5
C38 C39C H39D 109.5
C38 C39C H39E 109.5
H39D C39C H39E 109.5
C38 C39C H39F 109.5
H39D C39C H39F 109.5
H39E C39C H39F 109.5
C5 N1 C1 118.8(4)
C5 N1 Zn1 117.2(3)
C1 N1 Zn1 123.7(3)
C12 N2 C6 110.0(3)
C12 N2 C13 112.9(3)
C6 N2 C13 111.3(3)
C12 N2 Zn1 107.7(2)
C6 N2 Zn1 106.5(2)
C13 N2 Zn1 108.2(2)
C7 N3 C11 119.0(3)
C7 N3 Zn1 124.2(3)
C11 N3 Zn1 116.6(3)
C22 N4 C26 118.2(3)
C22 N4 Zn2 129.9(2)
C26 N4 Zn2 110.1(2)
C33 N5 C27 109.5(3)
C33 N5 C21 109.4(3)
C27 N5 C21 111.1(3)
C33 N5 Zn2 107.1(2)
C27 N5 Zn2 109.0(2)
C21 N5 Zn2 110.6(2)
C28 N6 C32 118.3(3)
C28 N6 Zn2 131.4(2)
C32 N6 Zn2 107.8(2)
C34 N7 C22 125.4(4)
C34 N7 H7A 117.3
C22 N7 H7A 117.3
C37 N8 C28 126.6(4)
C37 N8 H8A 116.7
C28 N8 H8A 116.7
C20 O1 Zn1 121.0(2)
C20 O1 Zn2 118.2(2)
Zn1 O1 Zn2 120.75(12)
C1A O2 Zn1 130.2(3)
C1A O3 Zn2 136.7(3)
Zn2 O6 H6C 109.2
F2' P1 F6 132.6(13)
F2' P1 F4 125.1(12)
F6 P1 F4 95.6(10)
F2' P1 F4' 89.7(14)
F6 P1 F4' 134.0(16)
F4 P1 F4' 38.4(16)
F2' P1 F2 59.9(12)
F6 P1 F2 95.7(11)
F4 P1 F2 96.7(11)
F4' P1 F2 91.4(9)
F2' P1 F3' 91.5(15)
F6 P1 F3' 101.8(10)
F4 P1 F3' 104.2(12)
F4' P1 F3' 92.8(11)
F2 P1 F3' 151.1(15)
F2' P1 F5' 84.5(12)
F6 P1 F5' 51.9(9)
F4 P1 F5' 147.5(10)
F4' P1 F5' 174.1(17)
F2 P1 F5' 86.7(6)
F3' P1 F5' 86.2(10)
F2' P1 F6' 89.2(14)
F6 P1 F6' 76.9(7)
F4 P1 F6' 76.2(9)
F4' P1 F6' 88.3(9)
F2 P1 F6' 29.5(13)
F3' P1 F6' 178.7(10)
F5' P1 F6' 92.8(8)
F2' P1 F5 49.1(11)
F6 P1 F5 90.8(9)
F4 P1 F5 173.6(11)
F4' P1 F5 135.2(17)
F2 P1 F5 82.5(11)
F3' P1 F5 74.5(12)
F5' P1 F5 39.0(10)
F6' P1 F5 105.2(9)
F2' P1 F1' 173.6(14)
F6 P1 F1' 42.0(10)
F4 P1 F1' 57.7(10)
F4' P1 F1' 94.4(14)
F2 P1 F1' 114.9(14)
F3' P1 F1' 93.3(11)
F5' P1 F1' 91.5(11)
F6' P1 F1' 85.9(8)
F5 P1 F1' 128.5(12)
F2' P1 F3 45.6(11)
F6 P1 F3 177.1(9)
F4 P1 F3 87.1(6)
F4' P1 F3 48.7(15)
F2 P1 F3 85.1(10)
F3' P1 F3 76.4(10)
F5' P1 F3 125.4(9)
F6' P1 F3 104.9(7)
F5 P1 F3 86.5(11)
F1' P1 F3 140.0(11)
F2' P1 F1 111.7(14)
F6 P1 F1 88.0(7)
F4 P1 F1 91.2(9)
F4' P1 F1 92.1(8)
F2 P1 F1 170.9(13)
F3' P1 F1 20.2(13)
F5' P1 F1 89.0(6)
F6' P1 F1 159.1(8)
F5 P1 F1 89.2(8)
F1' P1 F1 73.3(9)
F3 P1 F1 90.8(6)
O1 Zn1 O2 99.48(12)
O1 Zn1 N1 118.71(12)
O2 Zn1 N1 98.37(14)
O1 Zn1 N3 124.82(11)
O2 Zn1 N3 92.71(13)
N1 Zn1 N3 112.20(13)
O1 Zn1 N2 91.48(11)
O2 Zn1 N2 168.43(12)
N1 Zn1 N2 79.37(12)
N3 Zn1 N2 77.86(12)
O1 Zn1 Zn2 30.95(7)
O2 Zn1 Zn2 73.79(9)
N1 Zn1 Zn2 105.37(10)
N3 Zn1 Zn2 141.58(9)
N2 Zn1 Zn2 117.78(8)
O6 Zn2 O1 102.84(10)
O6 Zn2 O3 99.36(12)
O1 Zn2 O3 87.91(11)
O6 Zn2 N5 162.34(12)
O1 Zn2 N5 90.65(11)
O3 Zn2 N5 92.40(12)
O6 Zn2 N4 90.81(10)
O1 Zn2 N4 88.66(10)
O3 Zn2 N4 169.77(11)
N5 Zn2 N4 78.00(11)
O6 Zn2 N6 93.50(10)
O1 Zn2 N6 161.27(10)
O3 Zn2 N6 80.36(11)
N5 Zn2 N6 75.44(11)
N4 Zn2 N6 100.35(11)
O6 Zn2 Zn1 86.51(8)
O1 Zn2 Zn1 28.30(7)
O3 Zn2 Zn1 67.69(8)
N5 Zn2 Zn1 110.26(8)
N4 Zn2 Zn1 112.09(7)
N6 Zn2 Zn1 147.56(8)

loop_
_geom_bond_atom_site_label_1
_geom_bond_atom_site_label_2
_geom_bond_distance
C1 N1 1.344(5)
C1 C2 1.377(7)
C1 H1 0.93
C1A O3 1.229(5)
C1A O2 1.253(5)
C1A C2A 1.518(6)
C2 C3 1.364(9)
C2 H2 0.93
C2A H2A 0.96
C2A H2B 0.96
C2A H2C 0.96
C3 C4 1.374(8)
C3 H3 0.93
C4 C5 1.391(6)
C4 H4 0.93
C5 N1 1.328(6)
C5 C6 1.509(6)
C6 N2 1.483(5)
C6 H6A 0.97
C6 H6B 0.97
C7 N3 1.331(5)
C7 C8 1.376(6)
C7 H7 0.93
C8 C9 1.382(8)
C8 H8 0.93
C9 C10 1.373(7)
C9 H9 0.93
C10 C11 1.384(6)
C10 H10 0.93
C11 N3 1.352(5)
C11 C12 1.498(6)
C12 N2 1.473(5)
C12 H12A 0.97
C12 H12B 0.97
C13 N2 1.485(5)
C13 C14 1.501(6)
C13 H31A 0.97
C13 H31B 0.97
C14 C15 1.396(5)
C14 C20 1.398(5)
C15 C16 1.390(6)
C15 H15 0.93
C16 C18 1.380(6)
C16 C17 1.514(6)
C17 H17A 0.96
C17 H17B 0.96
C17 H17C 0.96
C18 C19 1.390(6)
C18 H18 0.93
C19 C20 1.405(5)
C19 C21 1.495(6)
C20 O1 1.355(4)
C21 N5 1.496(5)
C21 H21A 0.97
C21 H21B 0.97
C22 N4 1.344(5)
C22 C23 1.381(6)
C22 N7 1.403(5)
C23 C24 1.365(7)
C23 H23 0.93
C24 C25 1.387(7)
C24 H24 0.93
C25 C26 1.379(6)
C25 H25 0.93
C26 N4 1.348(5)
C26 C27 1.501(6)
C27 N5 1.481(5)
C27 H27A 0.97
C27 H27B 0.97
C28 N6 1.341(5)
C28 C29 1.387(6)
C28 N8 1.397(5)
C29 C30 1.356(6)
C29 H29 0.93
C30 C31 1.382(7)
C30 H30 0.93
C31 C32 1.375(6)
C31 H31 0.93
C32 N6 1.348(5)
C32 C33 1.509(6)
C33 N5 1.472(5)
C33 H33A 0.97
C33 H33B 0.97
C34 O4 1.204(6)
C34 N7 1.373(5)
C34 C35 1.511(6)
C35 C36B 1.464(9)
C35 C36C 1.467(9)
C35 C36A 1.480(8)
C36A H36A 0.96
C36A H36B 0.96
C36A H36C 0.96
C36B H36D 0.96
C36B H36E 0.96
C36B H36F 0.96
C36C H36G 0.96
C36C H36H 0.96
C36C H36I 0.96
C37 O5 1.211(6)
C37 N8 1.371(5)
C37 C38 1.538(6)
C38 C39C 1.511(7)
C38 C39B 1.520(7)
C38 C39A 1.529(7)
C39A H39G 0.96
C39A H39H 0.96
C39A H39I 0.96
C39B H39A 0.96
C39B H39B 0.96
C39B H39C 0.96
C39C H39D 0.96
C39C H39E 0.96
C39C H39F 0.96
N1 Zn1 2.057(3)
N2 Zn1 2.233(3)
N3 Zn1 2.102(3)
N4 Zn2 2.322(3)
N5 Zn2 2.136(3)
N6 Zn2 2.336(3)
N7 H7A 0.86
N8 H8A 0.86
O1 Zn1 1.954(3)
O1 Zn2 2.120(2)
O2 Zn1 2.003(3)
O3 Zn2 2.133(3)
O6 Zn2 1.945(2)
O6 H6C 0.96
F1 P1 1.579(11)
F2 P1 1.514(11)
F3 P1 1.577(10)
F4 P1 1.491(11)
F5 P1 1.556(14)
F6 P1 1.479(10)
F1' P1 1.575(15)
F2' P1 1.437(18)
F3' P1 1.517(17)
F4' P1 1.501(12)
F5' P1 1.541(9)
F6' P1 1.547(10)
Zn1 Zn2 3.5422(7)

loop_
_geom_hbond_atom_site_label_D
_geom_hbond_atom_site_label_H
_geom_hbond_atom_site_label_A
_geom_hbond_distance_DH
_geom_hbond_distance_HA
_geom_hbond_distance_DA
_geom_hbond_angle_DHA
N7 H7A O6 0.86 2.03 2.810(4) 149.5
N8 H8A O6 0.86 2.06 2.875(4) 159
